data_1573906
loop_
_publ_author_name
'Cayuela-Castillo, Juan'
'Fern&#xe1;ndez-de-C&#xf3;rdova, Francisco J'
'See, Matthew S.'
'Fern&#xe1;ndez, Israel'
'R&#xed;os, Pablo'

_publ_section_title
;
 Stepwise alkyne insertion in Au(i) acetylides: influence of the
 nuclearity.
;
_journal_issue 11
_journal_name_full 'Chemical science'
_journal_page_first 4684
_journal_page_last 4694
_journal_paper_doi 10.1039/d4sc08227c
_journal_volume 16
_journal_year 2025
_chemical_formula_moiety 'C41 H47 Au N2 O4, C7 H8'
_chemical_formula_sum 'C48 H55 Au N2 O4'
_chemical_formula_weight 920.90
_chemical_properties_physical Air-sensitive,Moisture-sensitive
_space_group_crystal_system monoclinic
_space_group_IT_number 14
_space_group_name_Hall '-P 2yn'
_space_group_name_H-M_alt 'P 1 21/n 1'
_atom_sites_solution_hydrogens geom
_atom_sites_solution_primary dual
_audit_creation_date 2024-02-12
_audit_creation_method
;
Olex2 1.5
(compiled 2023.08.24 svn.re1ec1418 for OlexSys, GUI svn.r6817)
;
_audit_update_record
;
2024-07-22 deposited with the CCDC.	2025-02-10 downloaded from the CCDC.
;
_cell_angle_alpha 90
_cell_angle_beta 109.094(2)
_cell_angle_gamma 90
_cell_formula_units_Z 4
_cell_length_a 18.4242(9)
_cell_length_b 13.8027(7)
_cell_length_c 18.9461(10)
_cell_measurement_reflns_used 9714
_cell_measurement_temperature 193.00
_cell_measurement_theta_max 30.017
_cell_measurement_theta_min 2.391
_cell_volume 4553.0(4)
_computing_cell_refinement 'SAINT V8.40B (?, 2016)'
_computing_data_reduction 'SAINT V8.40B (?, 2016)'
_computing_molecular_graphics 'Olex2 1.5 (Dolomanov et al., 2009)'
_computing_publication_material 'Olex2 1.5 (Dolomanov et al., 2009)'
_computing_structure_refinement 'XL  (Sheldrick, 2008)'
_computing_structure_solution 'XT  (Sheldrick, 2015)'
_diffrn_ambient_temperature 193.00
_diffrn_detector_area_resol_mean 8
_diffrn_detector_type 'CCD area detector'
_diffrn_measured_fraction_theta_full 0.999
_diffrn_measured_fraction_theta_max 0.999
_diffrn_measurement_device 'four-circle diffractometer'
_diffrn_measurement_device_type 'Bruker D8 Quest CCD area detector'
_diffrn_measurement_method '\w and \f scans'
_diffrn_radiation_monochromator 'mirror optics'
_diffrn_radiation_type MoK\a
_diffrn_radiation_wavelength 0.71073
_diffrn_reflns_av_R_equivalents 0.0865
_diffrn_reflns_av_unetI/netI 0.0376
_diffrn_reflns_Laue_measured_fraction_full 0.999
_diffrn_reflns_Laue_measured_fraction_max 0.999
_diffrn_reflns_limit_h_max 26
_diffrn_reflns_limit_h_min -26
_diffrn_reflns_limit_k_max 19
_diffrn_reflns_limit_k_min -19
_diffrn_reflns_limit_l_max 27
_diffrn_reflns_limit_l_min -26
_diffrn_reflns_number 164776
_diffrn_reflns_point_group_measured_fraction_full 0.999
_diffrn_reflns_point_group_measured_fraction_max 0.999
_diffrn_reflns_theta_full 25.242
_diffrn_reflns_theta_max 30.532
_diffrn_reflns_theta_min 2.275
_diffrn_source 'microfocus sealed X-ray tube'
_diffrn_source_current 1.4
_diffrn_source_power 0.07
_diffrn_source_type 'Incoatec I\ms'
_diffrn_source_voltage 50.0
_exptl_absorpt_coefficient_mu 3.273
_exptl_absorpt_correction_T_max 0.7461
_exptl_absorpt_correction_T_min 0.5193
_exptl_absorpt_correction_type multi-scan
_exptl_absorpt_process_details
;
SADABS-2016/2 (Bruker,2016/2) was used for absorption correction.
wR2(int) was 0.0987 before and 0.0741 after correction.
The Ratio of minimum to maximum transmission is 0.6960.
The \l/2 correction factor is Not present.
;
_exptl_crystal_colour colourless
_exptl_crystal_colour_primary colourless
_exptl_crystal_density_diffrn 1.343
_exptl_crystal_description prism
_exptl_crystal_F_000 1872
_exptl_crystal_recrystallization_method 'Re-crystallisation from solvent: Toluene'
_exptl_crystal_size_max 0.3
_exptl_crystal_size_mid 0.2
_exptl_crystal_size_min 0.15
_refine_diff_density_max 1.497
_refine_diff_density_min -1.590
_refine_diff_density_rms 0.110
_refine_ls_extinction_method none
_refine_ls_goodness_of_fit_ref 1.057
_refine_ls_hydrogen_treatment constr
_refine_ls_matrix_type full
_refine_ls_number_parameters 507
_refine_ls_number_reflns 13925
_refine_ls_number_restraints 0
_refine_ls_restrained_S_all 1.057
_refine_ls_R_factor_all 0.0558
_refine_ls_R_factor_gt 0.0321
_refine_ls_shift/su_max 0.002
_refine_ls_shift/su_mean 0.000
_refine_ls_structure_factor_coef Fsqd
_refine_ls_weighting_details 'w=1/[\s^2^(Fo^2^)+(0.0130P)^2^+9.2867P] where P=(Fo^2^+2Fc^2^)/3'
_refine_ls_weighting_scheme calc
_refine_ls_wR_factor_gt 0.0602
_refine_ls_wR_factor_ref 0.0709
_reflns_Friedel_coverage 0.000
_reflns_number_gt 10708
_reflns_number_total 13925
_reflns_threshold_expression 'I > 2\s(I)'
_cod_data_source_file d4sc08227c6.cif
_cod_data_source_block pr0124a_0m
_cod_depositor_comments 'Adding full bibliography for 1573902--1573910.cif.'
_cod_database_code 1573906
_shelx_shelxl_version_number 2019/1
_shelx_space_group_comment
;
The symmetry employed for this shelxl refinement is uniquely defined
by the following loop, which should always be used as a source of
symmetry information in preference to the above space-group names.
They are only intended as comments.
;
_shelx_estimated_absorpt_t_max 0.640
_shelx_estimated_absorpt_t_min 0.440
_olex2_refinement_description
;
1. Fixed Uiso
 At 1.2 times of:
  All C(H) groups
 At 1.5 times of:
  All C(H,H,H) groups
2.a Ternary CH refined with riding coordinates:
 C22(H22), C25(H25), C13(H13), C10(H10)
2.b Aromatic/amide H refined with riding coordinates:
 C37(H37), C38(H38), C39(H39), C40(H40), C41(H41), C20(H20), C19(H19),
 C18(H18), C3(H3), C2(H2), C8(H8), C7(H7), C6(H6), C45(H45), C44(H44), C43(H43),
  C46(H46), C47(H47)
2.c Idealised Me refined as rotating group:
 C28(H28A,H28B,H28C), C33(H33A,H33B,H33C), C24(H24A,H24B,H24C), C23(H23A,H23B,
 H23C), C26(H26A,H26B,H26C), C27(H27A,H27B,H27C), C14(H14A,H14B,H14C), C15(H15A,
 H15B,H15C), C12(H12A,H12B,H12C), C11(H11A,H11B,H11C), C48(H48A,H48B,H48C)
;
_olex2_submission_special_instructions 'No special instructions were received'

loop_
_space_group_symop_operation_xyz
'x, y, z'
'-x+1/2, y+1/2, -z+1/2'
'-x, -y, -z'
'x-1/2, -y-1/2, z-1/2'

loop_
_atom_site_label
_atom_site_type_symbol
_atom_site_fract_x
_atom_site_fract_y
_atom_site_fract_z
_atom_site_U_iso_or_equiv
_atom_site_adp_type
_atom_site_occupancy
_atom_site_site_symmetry_order
_atom_site_calc_flag
_atom_site_refinement_flags_posn
_atom_site_refinement_flags_adp
_atom_site_refinement_flags_occupancy
_atom_site_disorder_assembly
_atom_site_disorder_group
Au1 Au 0.36687(2) 0.68941(2) 0.57267(2) 0.02361(3) Uani 1 1 d . . . . .
O2 O 0.48214(15) 0.82686(16) 0.72293(15) 0.0427(6) Uani 1 1 d . . . . .
O1 O 0.56476(13) 0.72604(18) 0.69648(15) 0.0410(6) Uani 1 1 d . . . . .
O3 O 0.53138(17) 0.6618(2) 0.83356(15) 0.0558(8) Uani 1 1 d . . . . .
C1 C 0.29899(16) 0.7143(2) 0.46638(15) 0.0226(5) Uani 1 1 d . . . . .
C30 C 0.43675(16) 0.6726(2) 0.67976(15) 0.0238(6) Uani 1 1 d . . . . .
O4 O 0.47690(14) 0.52032(19) 0.84192(13) 0.0450(6) Uani 1 1 d . . . . .
C34 C 0.36885(17) 0.5330(2) 0.70703(17) 0.0301(6) Uani 1 1 d . . . . .
N1 N 0.31419(13) 0.69532(18) 0.40266(13) 0.0254(5) Uani 1 1 d . . . . .
C17 C 0.45108(18) 0.6994(2) 0.41955(19) 0.0325(7) Uani 1 1 d . . . . .
N2 N 0.23170(14) 0.76243(18) 0.44418(14) 0.0256(5) Uani 1 1 d . . . . .
C29 C 0.50243(17) 0.7412(2) 0.70233(16) 0.0269(6) Uani 1 1 d . . . . .
C28 C 0.5412(3) 0.9001(3) 0.7409(3) 0.0610(12) Uani 1 1 d . . . . .
H28A H 0.564306 0.903300 0.701120 0.092 Uiso 1 1 calc R U . . .
H28B H 0.580875 0.883766 0.788247 0.092 Uiso 1 1 calc R U . . .
H28C H 0.518661 0.963116 0.745560 0.092 Uiso 1 1 calc R U . . .
C31 C 0.42877(16) 0.6050(2) 0.72798(17) 0.0261(6) Uani 1 1 d . . . . .
C32 C 0.48458(18) 0.6006(2) 0.80589(17) 0.0321(7) Uani 1 1 d . . . . .
C33 C 0.5321(3) 0.5099(4) 0.9161(2) 0.0638(13) Uani 1 1 d . . . . .
H33A H 0.523389 0.448356 0.937762 0.096 Uiso 1 1 calc R U . . .
H33B H 0.526183 0.563595 0.947590 0.096 Uiso 1 1 calc R U . . .
H33C H 0.584226 0.510776 0.913054 0.096 Uiso 1 1 calc R U . . .
C35 C 0.32072(18) 0.4715(2) 0.68956(18) 0.0337(7) Uani 1 1 d . . . . .
C36 C 0.26498(18) 0.3950(2) 0.6662(2) 0.0359(7) Uani 1 1 d . . . . .
C37 C 0.2553(2) 0.3461(3) 0.5998(2) 0.0508(10) Uani 1 1 d . . . . .
H37 H 0.284313 0.364476 0.568704 0.061 Uiso 1 1 calc R U . . .
C38 C 0.2030(3) 0.2700(4) 0.5787(3) 0.0694(14) Uani 1 1 d . . . . .
H38 H 0.196742 0.236318 0.533321 0.083 Uiso 1 1 calc R U . . .
C39 C 0.1609(3) 0.2436(4) 0.6226(4) 0.0773(16) Uani 1 1 d . . . . .
H39 H 0.125775 0.191159 0.608000 0.093 Uiso 1 1 calc R U . . .
C40 C 0.1688(3) 0.2922(4) 0.6876(3) 0.0755(15) Uani 1 1 d . . . . .
H40 H 0.138411 0.274016 0.717426 0.091 Uiso 1 1 calc R U . . .
C41 C 0.2208(2) 0.3678(3) 0.7101(2) 0.0522(10) Uani 1 1 d . . . . .
H41 H 0.226316 0.400984 0.755444 0.063 Uiso 1 1 calc R U . . .
C16 C 0.38266(17) 0.6465(2) 0.40036(16) 0.0272(6) Uani 1 1 d . . . . .
C21 C 0.37751(18) 0.5490(2) 0.38065(18) 0.0315(7) Uani 1 1 d . . . . .
C22 C 0.3030(2) 0.4927(3) 0.3609(2) 0.0439(9) Uani 1 1 d . . . . .
H22 H 0.262682 0.536075 0.368353 0.053 Uiso 1 1 calc R U . . .
C24 C 0.3112(3) 0.4055(5) 0.4110(4) 0.117(3) Uani 1 1 d . . . . .
H24A H 0.263129 0.368454 0.395540 0.175 Uiso 1 1 calc R U . . .
H24B H 0.322499 0.426943 0.462826 0.175 Uiso 1 1 calc R U . . .
H24C H 0.353126 0.364402 0.407249 0.175 Uiso 1 1 calc R U . . .
C23 C 0.2772(3) 0.4610(5) 0.2799(3) 0.105(2) Uani 1 1 d . . . . .
H23A H 0.268168 0.518218 0.247588 0.157 Uiso 1 1 calc R U . . .
H23B H 0.229509 0.423616 0.268798 0.157 Uiso 1 1 calc R U . . .
H23C H 0.317064 0.420639 0.271027 0.157 Uiso 1 1 calc R U . . .
C20 C 0.4451(2) 0.5030(3) 0.3808(2) 0.0399(8) Uani 1 1 d . . . . .
H20 H 0.443981 0.436451 0.367548 0.048 Uiso 1 1 calc R U . . .
C19 C 0.5135(2) 0.5532(3) 0.3999(2) 0.0450(9) Uani 1 1 d . . . . .
H19 H 0.559099 0.520749 0.400346 0.054 Uiso 1 1 calc R U . . .
C18 C 0.5164(2) 0.6501(3) 0.4185(2) 0.0437(9) Uani 1 1 d . . . . .
H18 H 0.563958 0.683656 0.430819 0.052 Uiso 1 1 calc R U . . .
C25 C 0.4550(2) 0.8063(3) 0.4392(2) 0.0426(8) Uani 1 1 d . . . . .
H25 H 0.407766 0.822515 0.451830 0.051 Uiso 1 1 calc R U . . .
C26 C 0.5239(3) 0.8313(3) 0.5069(3) 0.0644(13) Uani 1 1 d . . . . .
H26A H 0.571184 0.820958 0.494961 0.097 Uiso 1 1 calc R U . . .
H26B H 0.524121 0.789706 0.548881 0.097 Uiso 1 1 calc R U . . .
H26C H 0.520691 0.899307 0.520417 0.097 Uiso 1 1 calc R U . . .
C27 C 0.4541(3) 0.8682(3) 0.3722(3) 0.0682(14) Uani 1 1 d . . . . .
H27A H 0.501671 0.857568 0.360781 0.102 Uiso 1 1 calc R U . . .
H27B H 0.450090 0.936737 0.383888 0.102 Uiso 1 1 calc R U . . .
H27C H 0.409998 0.849970 0.328925 0.102 Uiso 1 1 calc R U . . .
C3 C 0.25640(19) 0.7314(2) 0.34122(18) 0.0338(7) Uani 1 1 d . . . . .
H3 H 0.253931 0.726838 0.290450 0.041 Uiso 1 1 calc R U . . .
C2 C 0.20453(18) 0.7739(2) 0.36726(17) 0.0328(7) Uani 1 1 d . . . . .
H2 H 0.158491 0.805520 0.338665 0.039 Uiso 1 1 calc R U . . .
C4 C 0.19742(16) 0.8035(2) 0.49610(16) 0.0279(6) Uani 1 1 d . . . . .
C9 C 0.22461(18) 0.8933(2) 0.52775(19) 0.0356(7) Uani 1 1 d . . . . .
C13 C 0.2859(2) 0.9492(3) 0.5076(2) 0.0483(9) Uani 1 1 d . . . . .
H13 H 0.307038 0.904643 0.477557 0.058 Uiso 1 1 calc R U . . .
C14 C 0.3524(3) 0.9772(5) 0.5764(3) 0.097(2) Uani 1 1 d . . . . .
H14A H 0.368636 0.920671 0.609066 0.146 Uiso 1 1 calc R U . . .
H14B H 0.335986 1.028860 0.603394 0.146 Uiso 1 1 calc R U . . .
H14C H 0.395377 1.000259 0.561279 0.146 Uiso 1 1 calc R U . . .
C15 C 0.2535(3) 1.0361(4) 0.4589(4) 0.0906(19) Uani 1 1 d . . . . .
H15A H 0.294655 1.068516 0.445782 0.136 Uiso 1 1 calc R U . . .
H15B H 0.231386 1.081371 0.486209 0.136 Uiso 1 1 calc R U . . .
H15C H 0.213493 1.014866 0.413308 0.136 Uiso 1 1 calc R U . . .
C8 C 0.1928(2) 0.9295(3) 0.5801(2) 0.0449(9) Uani 1 1 d . . . . .
H8 H 0.209124 0.990773 0.602600 0.054 Uiso 1 1 calc R U . . .
C7 C 0.1385(2) 0.8780(3) 0.5996(2) 0.0488(10) Uani 1 1 d . . . . .
H7 H 0.118668 0.903428 0.636141 0.059 Uiso 1 1 calc R U . . .
C6 C 0.1124(2) 0.7902(3) 0.5669(2) 0.0431(9) Uani 1 1 d . . . . .
H6 H 0.074221 0.756149 0.580583 0.052 Uiso 1 1 calc R U . . .
C5 C 0.14148(18) 0.7504(2) 0.51388(18) 0.0330(7) Uani 1 1 d . . . . .
C10 C 0.1153(2) 0.6515(3) 0.4802(2) 0.0425(8) Uani 1 1 d . . . . .
H10 H 0.132889 0.643704 0.435882 0.051 Uiso 1 1 calc R U . . .
C12 C 0.1532(3) 0.5717(3) 0.5362(3) 0.0740(15) Uani 1 1 d . . . . .
H12A H 0.138891 0.508202 0.512612 0.111 Uiso 1 1 calc R U . . .
H12B H 0.135931 0.576624 0.579808 0.111 Uiso 1 1 calc R U . . .
H12C H 0.209182 0.579109 0.552116 0.111 Uiso 1 1 calc R U . . .
C11 C 0.0284(2) 0.6408(4) 0.4535(3) 0.0669(13) Uani 1 1 d . . . . .
H11A H 0.005332 0.690452 0.415812 0.100 Uiso 1 1 calc R U . . .
H11B H 0.009525 0.648682 0.495847 0.100 Uiso 1 1 calc R U . . .
H11C H 0.014324 0.576410 0.431471 0.100 Uiso 1 1 calc R U . . .
C45 C 0.6012(5) 0.2499(7) 0.8401(5) 0.129(3) Uani 1 1 d . . . . .
H45 H 0.653043 0.270896 0.859523 0.155 Uiso 1 1 calc R U . . .
C44 C 0.5793(6) 0.1621(7) 0.8611(5) 0.132(4) Uani 1 1 d . . . . .
H44 H 0.617239 0.122769 0.895042 0.158 Uiso 1 1 calc R U . . .
C43 C 0.5055(6) 0.1290(5) 0.8354(4) 0.110(3) Uani 1 1 d . . . . .
H43 H 0.492037 0.068422 0.851542 0.132 Uiso 1 1 calc R U . . .
C42 C 0.4501(5) 0.1867(5) 0.7848(3) 0.093(2) Uani 1 1 d . . . . .
C48 C 0.3699(5) 0.1529(6) 0.7558(4) 0.127(3) Uani 1 1 d . . . . .
H48A H 0.348488 0.167897 0.702456 0.190 Uiso 1 1 calc R U . . .
H48B H 0.339627 0.185495 0.782728 0.190 Uiso 1 1 calc R U . . .
H48C H 0.368339 0.082687 0.763070 0.190 Uiso 1 1 calc R U . . .
C46 C 0.5488(6) 0.3045(6) 0.7925(4) 0.117(3) Uani 1 1 d . . . . .
H46 H 0.563405 0.364833 0.777162 0.141 Uiso 1 1 calc R U . . .
C47 C 0.4713(5) 0.2743(5) 0.7640(3) 0.092(2) Uani 1 1 d . . . . .
H47 H 0.434054 0.314859 0.730525 0.111 Uiso 1 1 calc R U . . .

loop_
_atom_site_aniso_label
_atom_site_aniso_U_11
_atom_site_aniso_U_22
_atom_site_aniso_U_33
_atom_site_aniso_U_23
_atom_site_aniso_U_13
_atom_site_aniso_U_12
Au1 0.02179(5) 0.02567(5) 0.02243(5) -0.00008(5) 0.00593(4) 0.00254(5)
O2 0.0477(14) 0.0285(12) 0.0493(15) -0.0092(10) 0.0124(12) -0.0012(10)
O1 0.0322(12) 0.0420(13) 0.0508(15) -0.0066(12) 0.0161(11) -0.0093(10)
O3 0.0555(17) 0.0637(18) 0.0331(14) 0.0075(12) -0.0061(12) -0.0324(14)
C1 0.0224(12) 0.0263(14) 0.0176(12) -0.0008(10) 0.0045(10) 0.0038(10)
C30 0.0216(12) 0.0308(15) 0.0171(12) -0.0028(11) 0.0036(10) 0.0008(11)
O4 0.0403(13) 0.0564(16) 0.0288(12) 0.0133(11) -0.0018(10) -0.0170(12)
C34 0.0263(14) 0.0372(16) 0.0264(15) 0.0048(13) 0.0082(12) -0.0014(12)
N1 0.0261(11) 0.0293(12) 0.0207(11) -0.0015(10) 0.0072(9) 0.0058(10)
C17 0.0349(15) 0.0292(16) 0.0382(17) -0.0026(13) 0.0187(14) -0.0001(13)
N2 0.0237(11) 0.0288(13) 0.0237(12) 0.0002(10) 0.0068(10) 0.0067(10)
C29 0.0293(14) 0.0285(15) 0.0198(14) 0.0026(11) 0.0036(12) -0.0021(12)
C28 0.076(3) 0.0301(19) 0.067(3) -0.0082(19) 0.010(2) -0.0148(19)
C31 0.0206(12) 0.0309(15) 0.0265(14) -0.0021(12) 0.0076(11) -0.0017(11)
C32 0.0280(15) 0.0423(18) 0.0249(15) 0.0029(13) 0.0070(12) -0.0089(13)
C33 0.060(3) 0.086(3) 0.030(2) 0.023(2) -0.0064(18) -0.028(2)
C35 0.0263(14) 0.0416(18) 0.0315(17) 0.0043(14) 0.0072(13) -0.0034(13)
C36 0.0280(15) 0.0378(17) 0.0390(18) 0.0030(14) 0.0069(14) -0.0062(13)
C37 0.049(2) 0.053(2) 0.051(2) -0.0091(19) 0.0177(19) -0.0109(18)
C38 0.066(3) 0.057(3) 0.076(3) -0.024(3) 0.011(3) -0.012(2)
C39 0.051(3) 0.061(3) 0.113(5) -0.010(3) 0.017(3) -0.030(2)
C40 0.060(3) 0.080(4) 0.094(4) 0.006(3) 0.035(3) -0.034(3)
C41 0.043(2) 0.065(3) 0.052(2) 0.001(2) 0.0189(19) -0.0190(19)
C16 0.0307(15) 0.0301(15) 0.0232(14) -0.0011(12) 0.0121(12) 0.0054(12)
C21 0.0321(15) 0.0327(16) 0.0310(16) -0.0080(13) 0.0120(13) 0.0007(13)
C22 0.0351(18) 0.0384(19) 0.057(2) -0.0159(17) 0.0126(17) -0.0020(15)
C24 0.068(4) 0.109(5) 0.158(7) 0.052(5) 0.016(4) -0.040(4)
C23 0.069(4) 0.143(6) 0.089(4) -0.067(4) 0.007(3) -0.028(4)
C20 0.0401(18) 0.0306(17) 0.053(2) -0.0071(15) 0.0205(17) 0.0065(14)
C19 0.0349(17) 0.044(2) 0.063(2) -0.0075(18) 0.0250(18) 0.0076(15)
C18 0.0342(17) 0.0424(19) 0.062(2) -0.0088(18) 0.0260(18) -0.0042(15)
C25 0.0407(18) 0.0317(16) 0.063(2) -0.0060(17) 0.0274(18) -0.0050(15)
C26 0.098(4) 0.042(2) 0.050(3) -0.0068(19) 0.020(3) -0.014(2)
C27 0.095(4) 0.034(2) 0.063(3) 0.006(2) 0.009(3) -0.003(2)
C3 0.0364(16) 0.0403(18) 0.0216(15) -0.0004(13) 0.0053(13) 0.0067(14)
C2 0.0314(15) 0.0387(17) 0.0226(15) 0.0026(13) 0.0010(12) 0.0109(13)
C4 0.0234(13) 0.0342(15) 0.0229(13) -0.0002(12) 0.0033(11) 0.0114(12)
C9 0.0294(15) 0.0363(17) 0.0356(18) -0.0070(14) 0.0031(13) 0.0082(13)
C13 0.044(2) 0.0344(19) 0.066(3) -0.0121(18) 0.0164(19) -0.0023(16)
C14 0.061(3) 0.115(5) 0.085(4) 0.007(4) -0.017(3) -0.049(3)
C15 0.073(4) 0.086(4) 0.110(5) 0.037(4) 0.026(4) 0.004(3)
C8 0.045(2) 0.047(2) 0.0348(19) -0.0140(16) 0.0025(16) 0.0142(17)
C7 0.048(2) 0.067(3) 0.0311(18) -0.0052(18) 0.0136(17) 0.025(2)
C6 0.0369(17) 0.061(2) 0.0356(18) 0.0070(17) 0.0172(15) 0.0173(17)
C5 0.0290(15) 0.0386(17) 0.0309(17) 0.0041(14) 0.0092(13) 0.0094(13)
C10 0.0376(18) 0.0419(19) 0.052(2) -0.0008(17) 0.0198(17) -0.0013(15)
C12 0.060(3) 0.045(2) 0.102(4) 0.012(3) 0.007(3) 0.004(2)
C11 0.043(2) 0.067(3) 0.081(4) -0.004(3) 0.007(2) -0.010(2)
C45 0.126(7) 0.134(7) 0.112(7) -0.019(6) 0.017(5) 0.040(6)
C44 0.151(8) 0.138(8) 0.100(6) 0.023(6) 0.033(6) 0.082(7)
C43 0.172(8) 0.097(5) 0.075(4) 0.020(4) 0.061(5) 0.071(6)
C42 0.131(6) 0.099(5) 0.053(3) -0.006(3) 0.038(4) 0.045(4)
C48 0.145(8) 0.150(7) 0.080(5) -0.025(5) 0.029(5) 0.022(6)
C46 0.155(8) 0.104(5) 0.087(5) -0.006(4) 0.031(5) 0.058(6)
C47 0.134(6) 0.081(4) 0.064(4) 0.014(3) 0.035(4) 0.054(4)

loop_
_atom_type_symbol
_atom_type_description
_atom_type_scat_dispersion_real
_atom_type_scat_dispersion_imag
_atom_type_scat_source
C C 0.0033 0.0016 'International Tables Vol C Tables 4.2.6.8 and 6.1.1.4'
H H 0.0000 0.0000 'International Tables Vol C Tables 4.2.6.8 and 6.1.1.4'
Au Au -2.0133 8.8022 'International Tables Vol C Tables 4.2.6.8 and 6.1.1.4'
N N 0.0061 0.0033 'International Tables Vol C Tables 4.2.6.8 and 6.1.1.4'
O O 0.0106 0.0060 'International Tables Vol C Tables 4.2.6.8 and 6.1.1.4'

loop_
_geom_angle_atom_site_label_1
_geom_angle_atom_site_label_2
_geom_angle_atom_site_label_3
_geom_angle
_geom_angle_site_symmetry_1
_geom_angle_site_symmetry_3
_geom_angle_publ_flag
C1 Au1 C30 176.70(12) . . ?
C29 O2 C28 115.3(3) . . ?
N1 C1 Au1 128.0(2) . . ?
N2 C1 Au1 126.9(2) . . ?
N2 C1 N1 104.8(2) . . ?
C29 C30 Au1 113.95(19) . . ?
C31 C30 Au1 125.6(2) . . ?
C31 C30 C29 120.4(3) . . ?
C32 O4 C33 114.9(3) . . ?
C35 C34 C31 178.2(3) . . ?
C1 N1 C16 123.8(2) . . ?
C1 N1 C3 110.7(2) . . ?
C3 N1 C16 125.5(2) . . ?
C16 C17 C25 122.5(3) . . ?
C18 C17 C16 116.9(3) . . ?
C18 C17 C25 120.5(3) . . ?
C1 N2 C2 111.3(2) . . ?
C1 N2 C4 122.9(2) . . ?
C2 N2 C4 125.6(2) . . ?
O2 C29 C30 111.6(3) . . ?
O1 C29 O2 123.1(3) . . ?
O1 C29 C30 124.9(3) . . ?
O2 C28 H28A 109.5 . . ?
O2 C28 H28B 109.5 . . ?
O2 C28 H28C 109.5 . . ?
H28A C28 H28B 109.5 . . ?
H28A C28 H28C 109.5 . . ?
H28B C28 H28C 109.5 . . ?
C30 C31 C34 122.3(3) . . ?
C30 C31 C32 120.3(3) . . ?
C34 C31 C32 117.4(3) . . ?
O3 C32 O4 122.9(3) . . ?
O3 C32 C31 124.4(3) . . ?
O4 C32 C31 112.6(3) . . ?
O4 C33 H33A 109.5 . . ?
O4 C33 H33B 109.5 . . ?
O4 C33 H33C 109.5 . . ?
H33A C33 H33B 109.5 . . ?
H33A C33 H33C 109.5 . . ?
H33B C33 H33C 109.5 . . ?
C34 C35 C36 176.9(4) . . ?
C37 C36 C35 120.2(3) . . ?
C37 C36 C41 118.9(3) . . ?
C41 C36 C35 120.8(3) . . ?
C36 C37 H37 120.0 . . ?
C36 C37 C38 119.9(4) . . ?
C38 C37 H37 120.0 . . ?
C37 C38 H38 119.8 . . ?
C39 C38 C37 120.4(5) . . ?
C39 C38 H38 119.8 . . ?
C38 C39 H39 119.8 . . ?
C38 C39 C40 120.4(4) . . ?
C40 C39 H39 119.8 . . ?
C39 C40 H40 119.8 . . ?
C39 C40 C41 120.3(4) . . ?
C41 C40 H40 119.8 . . ?
C36 C41 H41 120.0 . . ?
C40 C41 C36 120.0(4) . . ?
C40 C41 H41 120.0 . . ?
C17 C16 N1 118.1(3) . . ?
C21 C16 N1 118.4(3) . . ?
C21 C16 C17 123.4(3) . . ?
C16 C21 C22 122.7(3) . . ?
C16 C21 C20 117.2(3) . . ?
C20 C21 C22 120.2(3) . . ?
C21 C22 H22 108.3 . . ?
C21 C22 C23 111.0(4) . . ?
C24 C22 C21 111.0(4) . . ?
C24 C22 H22 108.3 . . ?
C24 C22 C23 109.9(5) . . ?
C23 C22 H22 108.3 . . ?
C22 C24 H24A 109.5 . . ?
C22 C24 H24B 109.5 . . ?
C22 C24 H24C 109.5 . . ?
H24A C24 H24B 109.5 . . ?
H24A C24 H24C 109.5 . . ?
H24B C24 H24C 109.5 . . ?
C22 C23 H23A 109.5 . . ?
C22 C23 H23B 109.5 . . ?
C22 C23 H23C 109.5 . . ?
H23A C23 H23B 109.5 . . ?
H23A C23 H23C 109.5 . . ?
H23B C23 H23C 109.5 . . ?
C21 C20 H20 119.7 . . ?
C19 C20 C21 120.6(3) . . ?
C19 C20 H20 119.7 . . ?
C20 C19 H19 119.6 . . ?
C20 C19 C18 120.7(3) . . ?
C18 C19 H19 119.6 . . ?
C17 C18 H18 119.4 . . ?
C19 C18 C17 121.1(3) . . ?
C19 C18 H18 119.4 . . ?
C17 C25 H25 107.5 . . ?
C17 C25 C27 110.6(3) . . ?
C26 C25 C17 112.8(3) . . ?
C26 C25 H25 107.5 . . ?
C26 C25 C27 110.7(3) . . ?
C27 C25 H25 107.5 . . ?
C25 C26 H26A 109.5 . . ?
C25 C26 H26B 109.5 . . ?
C25 C26 H26C 109.5 . . ?
H26A C26 H26B 109.5 . . ?
H26A C26 H26C 109.5 . . ?
H26B C26 H26C 109.5 . . ?
C25 C27 H27A 109.5 . . ?
C25 C27 H27B 109.5 . . ?
C25 C27 H27C 109.5 . . ?
H27A C27 H27B 109.5 . . ?
H27A C27 H27C 109.5 . . ?
H27B C27 H27C 109.5 . . ?
N1 C3 H3 126.5 . . ?
C2 C3 N1 106.9(3) . . ?
C2 C3 H3 126.5 . . ?
N2 C2 H2 126.9 . . ?
C3 C2 N2 106.3(3) . . ?
C3 C2 H2 126.9 . . ?
C9 C4 N2 117.7(3) . . ?
C5 C4 N2 118.7(3) . . ?
C5 C4 C9 123.6(3) . . ?
C4 C9 C13 122.4(3) . . ?
C4 C9 C8 116.6(3) . . ?
C8 C9 C13 121.0(3) . . ?
C9 C13 H13 106.9 . . ?
C9 C13 C14 111.8(4) . . ?
C14 C13 H13 106.9 . . ?
C15 C13 C9 112.3(4) . . ?
C15 C13 H13 106.9 . . ?
C15 C13 C14 111.6(4) . . ?
C13 C14 H14A 109.5 . . ?
C13 C14 H14B 109.5 . . ?
C13 C14 H14C 109.5 . . ?
H14A C14 H14B 109.5 . . ?
H14A C14 H14C 109.5 . . ?
H14B C14 H14C 109.5 . . ?
C13 C15 H15A 109.5 . . ?
C13 C15 H15B 109.5 . . ?
C13 C15 H15C 109.5 . . ?
H15A C15 H15B 109.5 . . ?
H15A C15 H15C 109.5 . . ?
H15B C15 H15C 109.5 . . ?
C9 C8 H8 119.5 . . ?
C7 C8 C9 121.1(4) . . ?
C7 C8 H8 119.5 . . ?
C8 C7 H7 119.5 . . ?
C8 C7 C6 121.0(3) . . ?
C6 C7 H7 119.5 . . ?
C7 C6 H6 119.6 . . ?
C7 C6 C5 120.7(4) . . ?
C5 C6 H6 119.6 . . ?
C4 C5 C6 117.1(3) . . ?
C4 C5 C10 122.0(3) . . ?
C6 C5 C10 120.8(3) . . ?
C5 C10 H10 107.7 . . ?
C5 C10 C12 110.2(3) . . ?
C5 C10 C11 112.5(3) . . ?
C12 C10 H10 107.7 . . ?
C11 C10 H10 107.7 . . ?
C11 C10 C12 110.7(4) . . ?
C10 C12 H12A 109.5 . . ?
C10 C12 H12B 109.5 . . ?
C10 C12 H12C 109.5 . . ?
H12A C12 H12B 109.5 . . ?
H12A C12 H12C 109.5 . . ?
H12B C12 H12C 109.5 . . ?
C10 C11 H11A 109.5 . . ?
C10 C11 H11B 109.5 . . ?
C10 C11 H11C 109.5 . . ?
H11A C11 H11B 109.5 . . ?
H11A C11 H11C 109.5 . . ?
H11B C11 H11C 109.5 . . ?
C44 C45 H45 120.6 . . ?
C46 C45 H45 120.6 . . ?
C46 C45 C44 118.8(10) . . ?
C45 C44 H44 118.5 . . ?
C43 C44 C45 122.9(8) . . ?
C43 C44 H44 118.5 . . ?
C44 C43 H43 120.9 . . ?
C44 C43 C42 118.2(8) . . ?
C42 C43 H43 120.9 . . ?
C43 C42 C48 119.5(8) . . ?
C47 C42 C43 119.2(8) . . ?
C47 C42 C48 121.3(7) . . ?
C42 C48 H48A 109.5 . . ?
C42 C48 H48B 109.5 . . ?
C42 C48 H48C 109.5 . . ?
H48A C48 H48B 109.5 . . ?
H48A C48 H48C 109.5 . . ?
H48B C48 H48C 109.5 . . ?
C45 C46 H46 119.5 . . ?
C45 C46 C47 121.0(9) . . ?
C47 C46 H46 119.5 . . ?
C42 C47 C46 119.9(7) . . ?
C42 C47 H47 120.0 . . ?
C46 C47 H47 120.0 . . ?

loop_
_geom_bond_atom_site_label_1
_geom_bond_atom_site_label_2
_geom_bond_distance
_geom_bond_site_symmetry_2
_geom_bond_publ_flag
Au1 C1 2.022(3) . ?
Au1 C30 2.029(3) . ?
O2 C29 1.336(4) . ?
O2 C28 1.443(5) . ?
O1 C29 1.208(4) . ?
O3 C32 1.199(4) . ?
C1 N1 1.351(3) . ?
C1 N2 1.347(3) . ?
C30 C29 1.485(4) . ?
C30 C31 1.347(4) . ?
O4 C32 1.333(4) . ?
O4 C33 1.447(4) . ?
C34 C31 1.442(4) . ?
C34 C35 1.193(4) . ?
N1 C16 1.443(4) . ?
N1 C3 1.388(4) . ?
C17 C16 1.398(4) . ?
C17 C18 1.389(5) . ?
C17 C25 1.519(5) . ?
N2 C2 1.386(4) . ?
N2 C4 1.447(4) . ?
C28 H28A 0.9800 . ?
C28 H28B 0.9800 . ?
C28 H28C 0.9800 . ?
C31 C32 1.499(4) . ?
C33 H33A 0.9800 . ?
C33 H33B 0.9800 . ?
C33 H33C 0.9800 . ?
C35 C36 1.439(4) . ?
C36 C37 1.387(5) . ?
C36 C41 1.392(5) . ?
C37 H37 0.9500 . ?
C37 C38 1.392(6) . ?
C38 H38 0.9500 . ?
C38 C39 1.360(7) . ?
C39 H39 0.9500 . ?
C39 C40 1.367(8) . ?
C40 H40 0.9500 . ?
C40 C41 1.387(6) . ?
C41 H41 0.9500 . ?
C16 C21 1.392(4) . ?
C21 C22 1.513(5) . ?
C21 C20 1.398(4) . ?
C22 H22 1.0000 . ?
C22 C24 1.510(7) . ?
C22 C23 1.514(6) . ?
C24 H24A 0.9800 . ?
C24 H24B 0.9800 . ?
C24 H24C 0.9800 . ?
C23 H23A 0.9800 . ?
C23 H23B 0.9800 . ?
C23 H23C 0.9800 . ?
C20 H20 0.9500 . ?
C20 C19 1.378(5) . ?
C19 H19 0.9500 . ?
C19 C18 1.379(5) . ?
C18 H18 0.9500 . ?
C25 H25 1.0000 . ?
C25 C26 1.518(6) . ?
C25 C27 1.526(6) . ?
C26 H26A 0.9800 . ?
C26 H26B 0.9800 . ?
C26 H26C 0.9800 . ?
C27 H27A 0.9800 . ?
C27 H27B 0.9800 . ?
C27 H27C 0.9800 . ?
C3 H3 0.9500 . ?
C3 C2 1.346(4) . ?
C2 H2 0.9500 . ?
C4 C9 1.396(4) . ?
C4 C5 1.392(4) . ?
C9 C13 1.516(5) . ?
C9 C8 1.399(5) . ?
C13 H13 1.0000 . ?
C13 C14 1.518(6) . ?
C13 C15 1.512(6) . ?
C14 H14A 0.9800 . ?
C14 H14B 0.9800 . ?
C14 H14C 0.9800 . ?
C15 H15A 0.9800 . ?
C15 H15B 0.9800 . ?
C15 H15C 0.9800 . ?
C8 H8 0.9500 . ?
C8 C7 1.373(6) . ?
C7 H7 0.9500 . ?
C7 C6 1.374(6) . ?
C6 H6 0.9500 . ?
C6 C5 1.396(5) . ?
C5 C10 1.517(5) . ?
C10 H10 1.0000 . ?
C10 C12 1.531(6) . ?
C10 C11 1.520(5) . ?
C12 H12A 0.9800 . ?
C12 H12B 0.9800 . ?
C12 H12C 0.9800 . ?
C11 H11A 0.9800 . ?
C11 H11B 0.9800 . ?
C11 H11C 0.9800 . ?
C45 H45 0.9500 . ?
C45 C44 1.377(12) . ?
C45 C46 1.319(10) . ?
C44 H44 0.9500 . ?
C44 C43 1.364(12) . ?
C43 H43 0.9500 . ?
C43 C42 1.398(9) . ?
C42 C48 1.473(10) . ?
C42 C47 1.368(9) . ?
C48 H48A 0.9800 . ?
C48 H48B 0.9800 . ?
C48 H48C 0.9800 . ?
C46 H46 0.9500 . ?
C46 C47 1.414(11) . ?
C47 H47 0.9500 . ?

loop_
_geom_torsion_atom_site_label_1
_geom_torsion_atom_site_label_2
_geom_torsion_atom_site_label_3
_geom_torsion_atom_site_label_4
_geom_torsion
_geom_torsion_site_symmetry_1
_geom_torsion_site_symmetry_2
_geom_torsion_site_symmetry_3
_geom_torsion_site_symmetry_4
_geom_torsion_publ_flag
Au1 C1 N1 C16 4.2(4) . . . . ?
Au1 C1 N1 C3 -174.2(2) . . . . ?
Au1 C1 N2 C2 174.1(2) . . . . ?
Au1 C1 N2 C4 -0.8(4) . . . . ?
Au1 C30 C29 O2 82.9(3) . . . . ?
Au1 C30 C29 O1 -90.5(3) . . . . ?
Au1 C30 C31 C34 2.0(4) . . . . ?
Au1 C30 C31 C32 -179.9(2) . . . . ?
C1 N1 C16 C17 -77.2(4) . . . . ?
C1 N1 C16 C21 101.5(4) . . . . ?
C1 N1 C3 C2 0.3(4) . . . . ?
C1 N2 C2 C3 0.2(4) . . . . ?
C1 N2 C4 C9 81.3(4) . . . . ?
C1 N2 C4 C5 -96.4(3) . . . . ?
C30 C31 C32 O3 10.9(5) . . . . ?
C30 C31 C32 O4 -169.0(3) . . . . ?
C34 C31 C32 O3 -170.9(3) . . . . ?
C34 C31 C32 O4 9.2(4) . . . . ?
N1 C1 N2 C2 0.0(3) . . . . ?
N1 C1 N2 C4 -174.9(3) . . . . ?
N1 C16 C21 C22 0.6(5) . . . . ?
N1 C16 C21 C20 -178.4(3) . . . . ?
N1 C3 C2 N2 -0.3(4) . . . . ?
C17 C16 C21 C22 179.3(3) . . . . ?
C17 C16 C21 C20 0.3(5) . . . . ?
N2 C1 N1 C16 178.2(3) . . . . ?
N2 C1 N1 C3 -0.2(3) . . . . ?
N2 C4 C9 C13 2.1(5) . . . . ?
N2 C4 C9 C8 -177.4(3) . . . . ?
N2 C4 C5 C6 176.9(3) . . . . ?
N2 C4 C5 C10 -0.3(4) . . . . ?
C29 C30 C31 C34 -175.9(3) . . . . ?
C29 C30 C31 C32 2.2(4) . . . . ?
C28 O2 C29 O1 -2.4(5) . . . . ?
C28 O2 C29 C30 -176.0(3) . . . . ?
C31 C30 C29 O2 -99.0(3) . . . . ?
C31 C30 C29 O1 87.6(4) . . . . ?
C33 O4 C32 O3 -3.0(5) . . . . ?
C33 O4 C32 C31 176.9(3) . . . . ?
C35 C36 C37 C38 177.9(4) . . . . ?
C35 C36 C41 C40 -178.4(4) . . . . ?
C36 C37 C38 C39 0.4(8) . . . . ?
C37 C36 C41 C40 0.7(6) . . . . ?
C37 C38 C39 C40 0.7(9) . . . . ?
C38 C39 C40 C41 -1.1(9) . . . . ?
C39 C40 C41 C36 0.4(8) . . . . ?
C41 C36 C37 C38 -1.1(6) . . . . ?
C16 N1 C3 C2 -178.0(3) . . . . ?
C16 C17 C18 C19 -0.5(6) . . . . ?
C16 C17 C25 C26 136.4(4) . . . . ?
C16 C17 C25 C27 -98.9(4) . . . . ?
C16 C21 C22 C24 -122.7(5) . . . . ?
C16 C21 C22 C23 114.7(4) . . . . ?
C16 C21 C20 C19 0.1(5) . . . . ?
C21 C20 C19 C18 -0.8(6) . . . . ?
C22 C21 C20 C19 -178.9(4) . . . . ?
C20 C21 C22 C24 56.2(5) . . . . ?
C20 C21 C22 C23 -66.3(5) . . . . ?
C20 C19 C18 C17 1.0(6) . . . . ?
C18 C17 C16 N1 178.6(3) . . . . ?
C18 C17 C16 C21 -0.1(5) . . . . ?
C18 C17 C25 C26 -44.9(5) . . . . ?
C18 C17 C25 C27 79.8(5) . . . . ?
C25 C17 C16 N1 -2.7(5) . . . . ?
C25 C17 C16 C21 178.6(3) . . . . ?
C25 C17 C18 C19 -179.3(4) . . . . ?
C3 N1 C16 C17 101.0(4) . . . . ?
C3 N1 C16 C21 -80.3(4) . . . . ?
C2 N2 C4 C9 -92.8(4) . . . . ?
C2 N2 C4 C5 89.5(4) . . . . ?
C4 N2 C2 C3 174.9(3) . . . . ?
C4 C9 C13 C14 -126.9(4) . . . . ?
C4 C9 C13 C15 106.7(4) . . . . ?
C4 C9 C8 C7 0.8(5) . . . . ?
C4 C5 C10 C12 101.4(4) . . . . ?
C4 C5 C10 C11 -134.6(4) . . . . ?
C9 C4 C5 C6 -0.7(5) . . . . ?
C9 C4 C5 C10 -177.9(3) . . . . ?
C9 C8 C7 C6 -1.5(6) . . . . ?
C13 C9 C8 C7 -178.6(3) . . . . ?
C8 C9 C13 C14 52.5(5) . . . . ?
C8 C9 C13 C15 -73.9(5) . . . . ?
C8 C7 C6 C5 1.0(6) . . . . ?
C7 C6 C5 C4 0.0(5) . . . . ?
C7 C6 C5 C10 177.3(3) . . . . ?
C6 C5 C10 C12 -75.8(4) . . . . ?
C6 C5 C10 C11 48.3(5) . . . . ?
C5 C4 C9 C13 179.7(3) . . . . ?
C5 C4 C9 C8 0.2(5) . . . . ?
C45 C44 C43 C42 0.9(12) . . . . ?
C45 C46 C47 C42 -1.2(10) . . . . ?
C44 C45 C46 C47 0.7(12) . . . . ?
C44 C43 C42 C48 179.8(7) . . . . ?
C44 C43 C42 C47 -1.3(9) . . . . ?
C43 C42 C47 C46 1.5(9) . . . . ?
C48 C42 C47 C46 -179.7(6) . . . . ?
C46 C45 C44 C43 -0.6(14) . . . . ?
